data_7034026
loop_
_publ_author_name
'Huang, Jing'
'Deng, Zhao-Peng'
'Xiao, Ying-Hui'
'Huo, Li-Hua'
'Zhao, Shu-Nan'
'Ge, Fa-Yuan'
'Gao, Shan'

_publ_section_title
;
 Macrocyclic dinuclear, helical, layered and 3-D Ag(i) complexes
 constructed from AgX (X = NO3(-) and ClO4(-)) and flexible bis(pyridyl)
 ligands with a chelating spacer: syntheses, structures and
 photoluminescence properties.
;
_journal_issue 12
_journal_name_full 'Dalton transactions (Cambridge, England : 2003)'
_journal_page_first 5837
_journal_page_last 5847
_journal_paper_doi 10.1039/c5dt00265f
_journal_volume 44
_journal_year 2015
_chemical_formula_moiety 'C15 H20 Ag N4, Cl O4'
_chemical_formula_sum 'C15 H20 Ag Cl N4 O4'
_chemical_formula_weight 463.67
_chemical_name_systematic
; 
 ? 
;
_space_group_IT_number 14
_symmetry_cell_setting monoclinic
_symmetry_space_group_name_Hall '-P 2yn'
_symmetry_space_group_name_H-M 'P 1 21/n 1'
_atom_sites_solution_hydrogens geom
_atom_sites_solution_primary direct
_atom_sites_solution_secondary difmap
_audit_creation_method SHELXL-97
_audit_update_record
;
2014-12-02 deposited with the CCDC.
2015-02-12 downloaded from the CCDC.
;
_cell_angle_alpha 90.00
_cell_angle_beta 93.162(3)
_cell_angle_gamma 90.00
_cell_formula_units_Z 4
_cell_length_a 9.8204(5)
_cell_length_b 11.0676(4)
_cell_length_c 17.5147(4)
_cell_measurement_reflns_used 1394
_cell_measurement_temperature 293(2)
_cell_measurement_theta_max 27.56
_cell_measurement_theta_min 2.97
_cell_volume 1900.74(13)
_computing_cell_refinement
;
CrysAlis Pro (Agilent, 2013)
;
_computing_data_collection
;
CrysAlis Pro (Agilent, 2013)
;
_computing_data_reduction
;
CrysAlis Pro (Agilent, 2013)
;
_computing_molecular_graphics '(K. Brandenburg, Diamond 3.1, 2009)'
_computing_publication_material '(K. Brandenburg, Diamond 3.1, 2009)'
_computing_structure_refinement 'SHELXL-97 (Sheldrick, 1997)'
_computing_structure_solution 'SHELXS-97 (Sheldrick, 1990)'
_diffrn_ambient_temperature 293(2)
_diffrn_detector_area_resol_mean 16.1954
_diffrn_measured_fraction_theta_full 0.991
_diffrn_measured_fraction_theta_max 0.991
_diffrn_measurement_device_type 'Xcalibur, Eos'
_diffrn_measurement_method '\w scans'
_diffrn_radiation_monochromator graphite
_diffrn_radiation_source 'Enhance (Mo) X-ray Source'
_diffrn_radiation_type MoK\a
_diffrn_radiation_wavelength 0.71073
_diffrn_reflns_av_R_equivalents 0.0210
_diffrn_reflns_av_sigmaI/netI 0.0413
_diffrn_reflns_limit_h_max 7
_diffrn_reflns_limit_h_min -12
_diffrn_reflns_limit_k_max 14
_diffrn_reflns_limit_k_min -6
_diffrn_reflns_limit_l_max 22
_diffrn_reflns_limit_l_min -20
_diffrn_reflns_number 7159
_diffrn_reflns_theta_full 27.56
_diffrn_reflns_theta_max 27.56
_diffrn_reflns_theta_min 2.97
_exptl_absorpt_coefficient_mu 1.227
_exptl_absorpt_correction_T_max 0.8667
_exptl_absorpt_correction_T_min 0.8003
_exptl_absorpt_correction_type multi-scan
_exptl_absorpt_process_details
; 
CrysAlis Pro (Agilent, 2013)
Empirical absorption correction using spherical harmonics,
 implemented in SCALE3 ABSPACK scaling algorithm. 
;
_exptl_crystal_colour colorless
_exptl_crystal_density_diffrn 1.620
_exptl_crystal_density_method 'not measured'
_exptl_crystal_description prism
_exptl_crystal_F_000 936
_exptl_crystal_size_max 0.19
_exptl_crystal_size_mid 0.16
_exptl_crystal_size_min 0.12
_refine_diff_density_max 0.724
_refine_diff_density_min -0.458
_refine_diff_density_rms 0.072
_refine_ls_extinction_method none
_refine_ls_goodness_of_fit_ref 1.021
_refine_ls_hydrogen_treatment mixed
_refine_ls_matrix_type full
_refine_ls_number_parameters 245
_refine_ls_number_reflns 4352
_refine_ls_number_restraints 2
_refine_ls_restrained_S_all 1.020
_refine_ls_R_factor_all 0.0927
_refine_ls_R_factor_gt 0.0519
_refine_ls_shift/su_max 0.000
_refine_ls_shift/su_mean 0.000
_refine_ls_structure_factor_coef Fsqd
_refine_ls_weighting_details 'calc w=1/[\s^2^(Fo^2^)+(0.0578P)^2^+1.4787P] where P=(Fo^2^+2Fc^2^)/3'
_refine_ls_weighting_scheme calc
_refine_ls_wR_factor_gt 0.1190
_refine_ls_wR_factor_ref 0.1441
_reflns_number_gt 2659
_reflns_number_total 4352
_reflns_threshold_expression >2sigma(I)
_cod_data_source_file c5dt00265f2.cif
_cod_data_source_block dcomplex4
_cod_depositor_comments 'Adding full bibliography for 7034023--7034030.cif.'
_cod_original_sg_symbol_H-M 'P 21/n'
_cod_database_code 7034026

loop_
_symmetry_equiv_pos_as_xyz
'x, y, z'
'-x+1/2, y+1/2, -z+1/2'
'-x, -y, -z'
'x-1/2, -y-1/2, z-1/2'

loop_
_atom_site_label
_atom_site_type_symbol
_atom_site_fract_x
_atom_site_fract_y
_atom_site_fract_z
_atom_site_U_iso_or_equiv
_atom_site_adp_type
_atom_site_occupancy
_atom_site_symmetry_multiplicity
_atom_site_calc_flag
_atom_site_refinement_flags
_atom_site_disorder_assembly
_atom_site_disorder_group
Ag1 Ag 0.52040(5) 0.24016(4) 0.59211(2) 0.0744(2) Uani 1 1 d . . .
Cl1 Cl 0.96647(15) 0.70926(12) 0.26582(7) 0.0651(3) Uani 1 1 d . . .
O1 O 0.8927(9) 0.6071(7) 0.2399(7) 0.141(4) Uani 0.639(5) 1 d P A 1
O1' O 0.9554(18) 0.5942(14) 0.3034(13) 0.141(4) Uani 0.361(5) 1 d P A 2
O2 O 1.0424(10) 0.7624(7) 0.2078(5) 0.118(2) Uani 0.639(5) 1 d P A 1
O2' O 0.9066(17) 0.7012(15) 0.1930(8) 0.118(2) Uani 0.361(5) 1 d P A 2
O3 O 1.0729(14) 0.6752(12) 0.3195(6) 0.178(5) Uani 0.639(5) 1 d P A 1
O3' O 1.103(3) 0.725(2) 0.2665(14) 0.178(5) Uani 0.361(5) 1 d P A 2
O4 O 0.880(3) 0.8040(15) 0.2941(11) 0.100(4) Uani 0.639(5) 1 d P A 1
O4' O 0.898(6) 0.777(3) 0.314(2) 0.100(4) Uani 0.361(5) 1 d P A 2
N1 N 0.6425(5) 0.3726(4) 0.5245(2) 0.0703(12) Uani 1 1 d . . .
N2 N 0.5993(4) 0.6503(3) 0.31425(19) 0.0539(9) Uani 1 1 d D . .
H2N H 0.680(2) 0.679(5) 0.317(3) 0.081 Uiso 1 1 d D . .
N3 N 0.4079(4) 0.9016(3) 0.3131(2) 0.0568(10) Uani 1 1 d D . .
H3N H 0.477(4) 0.950(4) 0.319(3) 0.085 Uiso 1 1 d D . .
N4 N 0.3566(5) 1.1120(4) 0.5230(2) 0.0697(11) Uani 1 1 d . . .
C1 C 0.6055(5) 0.4049(4) 0.4528(2) 0.0605(12) Uani 1 1 d . . .
H1A H 0.5339 0.3626 0.4283 0.073 Uiso 1 1 calc R . .
C2 C 0.6642(6) 0.4948(4) 0.4125(3) 0.0605(12) Uani 1 1 d . . .
C3 C 0.7691(8) 0.5559(7) 0.4492(3) 0.109(2) Uani 1 1 d . . .
H3A H 0.8134 0.6176 0.4243 0.131 Uiso 1 1 calc R . .
C4 C 0.8091(9) 0.5252(8) 0.5236(4) 0.145(4) Uani 1 1 d . . .
H4A H 0.8788 0.5674 0.5500 0.174 Uiso 1 1 calc R . .
C5 C 0.7446(8) 0.4319(7) 0.5578(3) 0.107(2) Uani 1 1 d . . .
H5A H 0.7747 0.4095 0.6070 0.128 Uiso 1 1 calc R . .
C6 C 0.6151(6) 0.5213(4) 0.3317(2) 0.0650(14) Uani 1 1 d . . .
H6A H 0.6791 0.4867 0.2976 0.078 Uiso 1 1 calc R . .
H6B H 0.5280 0.4816 0.3215 0.078 Uiso 1 1 calc R . .
C7 C 0.5482(6) 0.6670(4) 0.2347(2) 0.0697(15) Uani 1 1 d . . .
H7A H 0.4612 0.6260 0.2273 0.084 Uiso 1 1 calc R . .
H7B H 0.6112 0.6287 0.2014 0.084 Uiso 1 1 calc R . .
C8 C 0.5299(6) 0.7974(5) 0.2106(3) 0.0695(14) Uani 1 1 d . . .
H8A H 0.6069 0.8433 0.2323 0.083 Uiso 1 1 calc R . .
H8B H 0.5332 0.8014 0.1554 0.083 Uiso 1 1 calc R . .
C9 C 0.4006(6) 0.8586(5) 0.2329(2) 0.0675(14) Uani 1 1 d . . .
H9A H 0.3819 0.9268 0.1992 0.081 Uiso 1 1 calc R . .
H9B H 0.3253 0.8022 0.2258 0.081 Uiso 1 1 calc R . .
C10 C 0.2844(5) 0.9710(4) 0.3289(2) 0.0627(13) Uani 1 1 d . . .
H10A H 0.2044 0.9251 0.3116 0.075 Uiso 1 1 calc R . .
H10B H 0.2840 1.0461 0.3003 0.075 Uiso 1 1 calc R . .
C11 C 0.3571(6) 1.0858(4) 0.4486(3) 0.0633(13) Uani 1 1 d . . .
H11A H 0.4154 1.1296 0.4190 0.076 Uiso 1 1 calc R . .
C12 C 0.2773(5) 0.9986(4) 0.4129(3) 0.0578(12) Uani 1 1 d . . .
C13 C 0.1926(7) 0.9335(6) 0.4569(3) 0.094(2) Uani 1 1 d . . .
H13A H 0.1366 0.8736 0.4351 0.112 Uiso 1 1 calc R . .
C14 C 0.1920(8) 0.9585(7) 0.5337(3) 0.120(3) Uani 1 1 d . . .
H14A H 0.1375 0.9136 0.5649 0.144 Uiso 1 1 calc R . .
C15 C 0.2717(7) 1.0494(6) 0.5640(3) 0.092(2) Uani 1 1 d . . .
H15A H 0.2662 1.0682 0.6155 0.111 Uiso 1 1 calc R . .

loop_
_atom_site_aniso_label
_atom_site_aniso_U_11
_atom_site_aniso_U_22
_atom_site_aniso_U_33
_atom_site_aniso_U_23
_atom_site_aniso_U_13
_atom_site_aniso_U_12
Ag1 0.1152(4) 0.0645(3) 0.0446(2) 0.00416(16) 0.0130(2) 0.0095(2)
Cl1 0.0746(9) 0.0589(7) 0.0619(7) 0.0019(6) 0.0056(6) 0.0075(7)
O1 0.094(7) 0.080(4) 0.249(13) -0.063(8) 0.012(6) -0.021(5)
O1' 0.094(7) 0.080(4) 0.249(13) -0.063(8) 0.012(6) -0.021(5)
O2 0.131(6) 0.122(6) 0.105(5) 0.011(4) 0.046(5) 0.009(5)
O2' 0.131(6) 0.122(6) 0.105(5) 0.011(4) 0.046(5) 0.009(5)
O3 0.200(10) 0.187(10) 0.138(9) 0.006(7) -0.082(9) 0.069(9)
O3' 0.200(10) 0.187(10) 0.138(9) 0.006(7) -0.082(9) 0.069(9)
O4 0.139(9) 0.057(8) 0.107(11) 0.009(5) 0.048(9) 0.027(7)
O4' 0.139(9) 0.057(8) 0.107(11) 0.009(5) 0.048(9) 0.027(7)
N1 0.089(3) 0.069(3) 0.052(2) 0.009(2) -0.001(2) 0.001(3)
N2 0.074(3) 0.046(2) 0.0412(17) -0.0027(15) 0.0036(19) -0.005(2)
N3 0.065(3) 0.061(2) 0.0440(18) -0.0016(17) 0.0013(19) 0.005(2)
N4 0.082(3) 0.071(3) 0.056(2) -0.010(2) 0.007(2) 0.001(2)
C1 0.076(4) 0.054(3) 0.051(2) 0.000(2) 0.002(2) 0.002(3)
C2 0.079(4) 0.053(3) 0.050(2) 0.000(2) 0.004(2) 0.000(3)
C3 0.125(6) 0.125(6) 0.074(4) 0.024(4) -0.016(4) -0.057(5)
C4 0.150(8) 0.190(8) 0.090(5) 0.040(5) -0.042(5) -0.097(7)
C5 0.115(6) 0.137(6) 0.065(4) 0.030(4) -0.025(4) -0.022(5)
C6 0.100(4) 0.047(2) 0.048(2) -0.0019(19) 0.004(3) -0.004(3)
C7 0.104(4) 0.061(3) 0.044(2) -0.004(2) 0.005(3) 0.006(3)
C8 0.092(4) 0.073(3) 0.045(2) 0.009(2) 0.014(3) 0.004(3)
C9 0.082(4) 0.075(3) 0.044(2) -0.004(2) 0.000(2) 0.007(3)
C10 0.068(3) 0.065(3) 0.055(3) -0.004(2) -0.001(2) 0.006(3)
C11 0.077(4) 0.061(3) 0.052(2) -0.001(2) 0.006(2) -0.005(3)
C12 0.059(3) 0.059(3) 0.056(3) -0.003(2) 0.005(2) 0.008(2)
C13 0.096(5) 0.108(5) 0.079(4) -0.016(3) 0.019(3) -0.040(4)
C14 0.143(7) 0.153(7) 0.067(4) -0.014(4) 0.046(4) -0.061(6)
C15 0.103(5) 0.117(5) 0.059(3) -0.021(3) 0.023(3) -0.003(4)

loop_
_atom_type_symbol
_atom_type_description
_atom_type_scat_dispersion_real
_atom_type_scat_dispersion_imag
_atom_type_scat_source
C C 0.0033 0.0016 'International Tables Vol C Tables 4.2.6.8 and 6.1.1.4'
H H 0.0000 0.0000 'International Tables Vol C Tables 4.2.6.8 and 6.1.1.4'
N N 0.0061 0.0033 'International Tables Vol C Tables 4.2.6.8 and 6.1.1.4'
O O 0.0106 0.0060 'International Tables Vol C Tables 4.2.6.8 and 6.1.1.4'
Cl Cl 0.1484 0.1585 'International Tables Vol C Tables 4.2.6.8 and 6.1.1.4'
Ag Ag -0.8971 1.1015 'International Tables Vol C Tables 4.2.6.8 and 6.1.1.4'

loop_
_geom_angle_atom_site_label_1
_geom_angle_atom_site_label_2
_geom_angle_atom_site_label_3
_geom_angle
_geom_angle_site_symmetry_1
_geom_angle_site_symmetry_3
N1 Ag1 N3 130.56(15) . 3_666
N1 Ag1 N2 108.88(14) . 3_666
N3 Ag1 N2 89.64(13) 3_666 3_666
N1 Ag1 N4 118.28(15) . 1_545
N3 Ag1 N4 97.25(14) 3_666 1_545
N2 Ag1 N4 107.53(14) 3_666 1_545
O4' Cl1 O3' 117(3) . .
O4' Cl1 O2' 115(2) . .
O3' Cl1 O2' 112.9(12) . .
O4' Cl1 O1 113(2) . .
O3' Cl1 O1 126.9(10) . .
O2' Cl1 O1 57.5(7) . .
O4' Cl1 O3 96(2) . .
O3' Cl1 O3 48.2(10) . .
O2' Cl1 O3 149.1(8) . .
O1 Cl1 O3 110.4(7) . .
O4' Cl1 O2 121.3(15) . .
O3' Cl1 O2 52.7(10) . .
O2' Cl1 O2 65.1(7) . .
O1 Cl1 O2 112.6(6) . .
O3 Cl1 O2 100.8(7) . .
O4' Cl1 O1' 98.9(14) . .
O3' Cl1 O1' 102.1(12) . .
O2' Cl1 O1' 109.1(10) . .
O1 Cl1 O1' 52.1(7) . .
O3 Cl1 O1' 62.2(8) . .
O2 Cl1 O1' 138.5(8) . .
O3' Cl1 O4 120.1(15) . .
O2' Cl1 O4 97.8(11) . .
O1 Cl1 O4 113.0(12) . .
O3 Cl1 O4 112.9(10) . .
O2 Cl1 O4 106.5(7) . .
O1' Cl1 O4 114.9(9) . .
C5 N1 C1 116.5(5) . .
C5 N1 Ag1 120.4(4) . .
C1 N1 Ag1 122.6(4) . .
C6 N2 C7 110.4(4) . .
C6 N2 Ag1 113.5(3) . 3_666
C7 N2 Ag1 115.5(3) . 3_666
C6 N2 H2N 105(4) . .
C7 N2 H2N 106(4) . .
Ag1 N2 H2N 105(4) 3_666 .
C10 N3 C9 110.3(4) . .
C10 N3 Ag1 115.5(3) . 3_666
C9 N3 Ag1 116.7(3) . 3_666
C10 N3 H3N 108(4) . .
C9 N3 H3N 108(4) . .
Ag1 N3 H3N 97(4) 3_666 .
C15 N4 C11 116.9(5) . .
C15 N4 Ag1 117.1(4) . 1_565
C11 N4 Ag1 125.3(4) . 1_565
N1 C1 C2 125.5(5) . .
N1 C1 H1A 117.3 . .
C2 C1 H1A 117.3 . .
C3 C2 C1 116.6(5) . .
C3 C2 C6 122.8(5) . .
C1 C2 C6 120.5(5) . .
C2 C3 C4 119.3(6) . .
C2 C3 H3A 120.3 . .
C4 C3 H3A 120.3 . .
C5 C4 C3 118.9(7) . .
C5 C4 H4A 120.5 . .
C3 C4 H4A 120.5 . .
N1 C5 C4 123.2(6) . .
N1 C5 H5A 118.4 . .
C4 C5 H5A 118.4 . .
N2 C6 C2 114.4(4) . .
N2 C6 H6A 108.7 . .
C2 C6 H6A 108.7 . .
N2 C6 H6B 108.7 . .
C2 C6 H6B 108.7 . .
H6A C6 H6B 107.6 . .
N2 C7 C8 114.5(4) . .
N2 C7 H7A 108.6 . .
C8 C7 H7A 108.6 . .
N2 C7 H7B 108.6 . .
C8 C7 H7B 108.6 . .
H7A C7 H7B 107.6 . .
C9 C8 C7 116.4(4) . .
C9 C8 H8A 108.2 . .
C7 C8 H8A 108.2 . .
C9 C8 H8B 108.2 . .
C7 C8 H8B 108.2 . .
H8A C8 H8B 107.3 . .
N3 C9 C8 113.1(4) . .
N3 C9 H9A 109.0 . .
C8 C9 H9A 109.0 . .
N3 C9 H9B 109.0 . .
C8 C9 H9B 109.0 . .
H9A C9 H9B 107.8 . .
N3 C10 C12 111.8(4) . .
N3 C10 H10A 109.3 . .
C12 C10 H10A 109.3 . .
N3 C10 H10B 109.3 . .
C12 C10 H10B 109.3 . .
H10A C10 H10B 107.9 . .
N4 C11 C12 124.4(5) . .
N4 C11 H11A 117.8 . .
C12 C11 H11A 117.8 . .
C13 C12 C11 117.6(5) . .
C13 C12 C10 120.3(5) . .
C11 C12 C10 122.1(4) . .
C12 C13 C14 118.7(6) . .
C12 C13 H13A 120.6 . .
C14 C13 H13A 120.6 . .
C15 C14 C13 119.8(6) . .
C15 C14 H14A 120.1 . .
C13 C14 H14A 120.1 . .
N4 C15 C14 122.6(5) . .
N4 C15 H15A 118.7 . .
C14 C15 H15A 118.7 . .

loop_
_geom_bond_atom_site_label_1
_geom_bond_atom_site_label_2
_geom_bond_distance
_geom_bond_site_symmetry_2
Ag1 N1 2.268(4) .
Ag1 N3 2.363(4) 3_666
Ag1 N2 2.399(4) 3_666
Ag1 N4 2.419(4) 1_545
Cl1 O4' 1.33(4) .
Cl1 O3' 1.35(3) .
Cl1 O2' 1.377(16) .
Cl1 O1 1.405(8) .
Cl1 O3 1.417(10) .
Cl1 O2 1.421(7) .
Cl1 O1' 1.440(19) .
Cl1 O4 1.45(2) .
N1 C5 1.308(7) .
N1 C1 1.336(6) .
N2 C6 1.467(6) .
N2 C7 1.467(6) .
N2 Ag1 2.399(4) 3_666
N2 H2N 0.85(3) .
N3 C10 1.474(6) .
N3 C9 1.482(5) .
N3 Ag1 2.363(4) 3_666
N3 H3N 0.86(3) .
N4 C15 1.326(7) .
N4 C11 1.335(5) .
N4 Ag1 2.419(4) 1_565
C1 C2 1.365(6) .
C1 H1A 0.9300 .
C2 C3 1.364(8) .
C2 C6 1.499(6) .
C3 C4 1.383(8) .
C3 H3A 0.9300 .
C4 C5 1.367(9) .
C4 H4A 0.9300 .
C5 H5A 0.9300 .
C6 H6A 0.9700 .
C6 H6B 0.9700 .
C7 C8 1.511(7) .
C7 H7A 0.9700 .
C7 H7B 0.9700 .
C8 C9 1.510(7) .
C8 H8A 0.9700 .
C8 H8B 0.9700 .
C9 H9A 0.9700 .
C9 H9B 0.9700 .
C10 C12 1.508(6) .
C10 H10A 0.9700 .
C10 H10B 0.9700 .
C11 C12 1.371(6) .
C11 H11A 0.9300 .
C12 C13 1.369(7) .
C13 C14 1.374(8) .
C13 H13A 0.9300 .
C14 C15 1.364(9) .
C14 H14A 0.9300 .
C15 H15A 0.9300 .

loop_
_geom_hbond_atom_site_label_D
_geom_hbond_atom_site_label_H
_geom_hbond_atom_site_label_A
_geom_hbond_distance_DH
_geom_hbond_distance_HA
_geom_hbond_distance_DA
_geom_hbond_angle_DHA
_geom_hbond_site_symmetry_A
N2 H2N O4 0.85(3) 2.45(3) 3.28(3) 162(5) .
N3 H3N O1 0.86(3) 2.43(3) 3.173(9) 145(5) 2_655

loop_
_geom_torsion_atom_site_label_1
_geom_torsion_atom_site_label_2
_geom_torsion_atom_site_label_3
_geom_torsion_atom_site_label_4
_geom_torsion
_geom_torsion_site_symmetry_1
N3 Ag1 N1 C5 -40.3(6) 3_666
N2 Ag1 N1 C5 66.2(5) 3_666
N4 Ag1 N1 C5 -170.8(5) 1_545
N3 Ag1 N1 C1 147.9(3) 3_666
N2 Ag1 N1 C1 -105.6(4) 3_666
N4 Ag1 N1 C1 17.4(4) 1_545
C5 N1 C1 C2 -0.9(8) .
Ag1 N1 C1 C2 171.3(4) .
N1 C1 C2 C3 0.0(8) .
N1 C1 C2 C6 178.9(5) .
C1 C2 C3 C4 -0.5(11) .
C6 C2 C3 C4 -179.4(7) .
C2 C3 C4 C5 1.8(14) .
C1 N1 C5 C4 2.2(11) .
Ag1 N1 C5 C4 -170.1(7) .
C3 C4 C5 N1 -2.8(14) .
C7 N2 C6 C2 -178.7(4) .
Ag1 N2 C6 C2 -47.2(5) 3_666
C3 C2 C6 N2 -45.1(8) .
C1 C2 C6 N2 136.1(5) .
C6 N2 C7 C8 -179.3(4) .
Ag1 N2 C7 C8 50.2(5) 3_666
N2 C7 C8 C9 -81.1(6) .
C10 N3 C9 C8 174.3(4) .
Ag1 N3 C9 C8 -51.3(5) 3_666
C7 C8 C9 N3 80.9(6) .
C9 N3 C10 C12 170.6(4) .
Ag1 N3 C10 C12 35.5(5) 3_666
C15 N4 C11 C12 -0.7(8) .
Ag1 N4 C11 C12 169.2(4) 1_565
N4 C11 C12 C13 -0.7(8) .
N4 C11 C12 C10 -178.6(5) .
N3 C10 C12 C13 -102.7(6) .
N3 C10 C12 C11 75.2(6) .
C11 C12 C13 C14 -0.1(9) .
C10 C12 C13 C14 177.9(6) .
C12 C13 C14 C15 2.1(12) .
C11 N4 C15 C14 2.8(10) .
Ag1 N4 C15 C14 -167.9(6) 1_565
C13 C14 C15 N4 -3.6(12) .
